data_4112994
loop_
_publ_author_name
'Christos A. Ilioudis'
'Derek A. Tocher'
'Jonathan W. Steed'

_publ_section_title
;
 A Highly Efficient, Preorganized Macrobicyclic Receptor for Halides Based
 on CH... and NH...Anion Interactions
;
_journal_name_full 'Journal of the American Chemical Society'
_journal_page_first 12395
_journal_page_last 12402
_journal_paper_doi 10.1021/ja047070g
_journal_volume 126
_journal_year 2004
_chemical_formula_sum 'C24 H51 I14 N7'
_chemical_formula_weight 2214.32
_chemical_name_systematic
; 
 ? 
;
_space_group_IT_number 2
_symmetry_cell_setting triclinic
_symmetry_space_group_name_Hall '-P 1'
_symmetry_space_group_name_H-M 'P -1'
_atom_sites_solution_hydrogens geom
_atom_sites_solution_primary direct
_atom_sites_solution_secondary difmap
_audit_creation_method SHELXL-97
_cell_angle_alpha 85.670(2)
_cell_angle_beta 83.181(2)
_cell_angle_gamma 61.557(2)
_cell_formula_units_Z 2
_cell_length_a 11.4033(12)
_cell_length_b 11.5662(12)
_cell_length_c 21.966(2)
_cell_measurement_temperature 293(2)
_cell_volume 2528.8(4)
_computing_cell_refinement 'Bruker SAINT'
_computing_data_collection 'Bruker SMART'
_computing_data_reduction 'Bruker SAINT'
_computing_structure_refinement 'SHELXL-97 (Sheldrick, 1997)'
_computing_structure_solution 'SHELXS-97 (Sheldrick, 1990)'
_diffrn_ambient_temperature 293(2)
_diffrn_measured_fraction_theta_full 0.898
_diffrn_measured_fraction_theta_max 0.898
_diffrn_measurement_device_type 'Bruker SMART APEX diffractometer'
_diffrn_measurement_method '\w rotation with narrow frames'
_diffrn_radiation_monochromator graphite
_diffrn_radiation_source 'fine-focus sealed tube'
_diffrn_radiation_type MoK\a
_diffrn_radiation_wavelength 0.71073
_diffrn_reflns_av_R_equivalents 0.0413
_diffrn_reflns_av_sigmaI/netI 0.0741
_diffrn_reflns_limit_h_max 14
_diffrn_reflns_limit_h_min -14
_diffrn_reflns_limit_k_max 15
_diffrn_reflns_limit_k_min -15
_diffrn_reflns_limit_l_max 29
_diffrn_reflns_limit_l_min -29
_diffrn_reflns_number 20906
_diffrn_reflns_theta_full 28.32
_diffrn_reflns_theta_max 28.32
_diffrn_reflns_theta_min 1.87
_diffrn_standards_decay_% 0
_diffrn_standards_number 0
_exptl_absorpt_coefficient_mu 8.594
_exptl_absorpt_correction_T_max 0.8469
_exptl_absorpt_correction_T_min 0.1387
_exptl_absorpt_correction_type multi-scan
_exptl_crystal_colour 'dark red'
_exptl_crystal_density_diffrn 2.908
_exptl_crystal_description plate
_exptl_crystal_F_000 1972
_exptl_crystal_size_max 0.38
_exptl_crystal_size_mid 0.22
_exptl_crystal_size_min 0.02
_refine_diff_density_max 5.731
_refine_diff_density_min -2.164
_refine_diff_density_rms 0.400
_refine_ls_extinction_method none
_refine_ls_goodness_of_fit_ref 1.083
_refine_ls_hydrogen_treatment mixed
_refine_ls_matrix_type full
_refine_ls_number_parameters 409
_refine_ls_number_reflns 11353
_refine_ls_number_restraints 0
_refine_ls_restrained_S_all 1.083
_refine_ls_R_factor_all 0.0849
_refine_ls_R_factor_gt 0.0756
_refine_ls_shift/su_max 0.000
_refine_ls_shift/su_mean 0.000
_refine_ls_structure_factor_coef Fsqd
_refine_ls_weighting_details 'calc w=1/[\s^2^(Fo^2^)+(0.0773P)^2^+76.8389P] where P=(Fo^2^+2Fc^2^)/3'
_refine_ls_weighting_scheme calc
_refine_ls_wR_factor_gt 0.1890
_refine_ls_wR_factor_ref 0.1956
_reflns_number_gt 9858
_reflns_number_total 11353
_reflns_threshold_expression I>2sigma(I)
_cod_data_source_file ja047070gsi20040519_073112.cif
_cod_data_source_block c:\structs\chris\str0179\str0179
_cod_original_cell_volume 2528.8(5)
_cod_database_code 4112994

loop_
_symmetry_equiv_pos_as_xyz
'x, y, z'
'-x, -y, -z'

loop_
_atom_site_label
_atom_site_type_symbol
_atom_site_fract_x
_atom_site_fract_y
_atom_site_fract_z
_atom_site_U_iso_or_equiv
_atom_site_adp_type
_atom_site_occupancy
_atom_site_symmetry_multiplicity
_atom_site_calc_flag
_atom_site_refinement_flags
I1 I 0.75430(9) 0.26612(9) 0.75733(4) 0.0305(2) Uani 1 1 d .
I2 I 0.60414(9) 0.07740(9) 0.10862(4) 0.0311(2) Uani 1 1 d .
I3 I 0.11249(10) 0.74606(10) 0.89576(5) 0.0391(2) Uani 1 1 d .
I4 I 0.12674(8) 0.77622(8) 0.76631(4) 0.0282(2) Uani 1 1 d .
I5 I 0.15259(10) 0.81006(10) 0.62774(5) 0.0396(2) Uani 1 1 d .
I6 I 0.32401(9) 0.34314(9) 0.84291(4) 0.0291(2) Uani 1 1 d .
I7 I 0.32662(8) 0.36052(8) 0.70918(4) 0.02537(19) Uani 1 1 d .
I8 I 0.31263(11) 0.36840(11) 0.57787(4) 0.0372(2) Uani 1 1 d .
I9 I 0.13960(12) 0.34206(12) 0.44605(5) 0.0452(3) Uani 1 1 d .
I10 I 0.09613(9) 0.40219(9) 0.31918(4) 0.0281(2) Uani 1 1 d .
I11 I 0.08504(9) 0.44929(9) 0.18640(4) 0.0319(2) Uani 1 1 d .
I12 I 0.27094(9) 0.29301(9) 0.01855(4) 0.0308(2) Uani 1 1 d .
I13 I 0.0000 0.5000 0.0000 0.0259(2) Uani 1 2 d S
I14 I 0.52794(11) 0.05812(12) 0.36934(5) 0.0438(3) Uani 1 1 d .
I15 I 0.5000 0.0000 0.5000 0.0370(3) Uani 1 2 d S
N1 N 1.0926(11) 0.1991(11) 0.8541(6) 0.028(2) Uani 1 1 d .
H1A H 1.1784 0.1862 0.8553 0.034 Uiso 1 1 calc R
H1B H 1.0424 0.2828 0.8388 0.034 Uiso 1 1 calc R
N2 N 0.6196(11) 0.0401(10) 0.8781(5) 0.023(2) Uani 1 1 d .
H2A H 0.5608 0.1244 0.8664 0.027 Uiso 1 1 calc R
H2B H 0.5711 -0.0047 0.8878 0.027 Uiso 1 1 calc R
N3 N 0.5707(11) 0.5963(12) 0.8644(6) 0.028(2) Uani 1 1 d .
H3A H 0.6609 0.5611 0.8524 0.034 Uiso 1 1 calc R
H3B H 0.5389 0.6839 0.8720 0.034 Uiso 1 1 calc R
N4 N 1.0438(13) 0.1561(13) 0.6608(6) 0.033(3) Uani 1 1 d .
H4A H 1.0904 0.0670 0.6545 0.040 Uiso 1 1 calc R
H4B H 0.9626 0.1740 0.6820 0.040 Uiso 1 1 calc R
N5 N 0.6877(12) 0.0816(12) 0.6625(5) 0.030(2) Uani 1 1 d .
H5A H 0.6919 0.1512 0.6778 0.035 Uiso 1 1 calc R
H5B H 0.5990 0.1075 0.6587 0.035 Uiso 1 1 calc R
N6 N 0.6257(12) 0.5230(13) 0.6529(6) 0.035(3) Uani 1 1 d .
H6A H 0.6862 0.4494 0.6727 0.042 Uiso 1 1 calc R
H6B H 0.6657 0.5752 0.6416 0.042 Uiso 1 1 calc R
N7 N 0.7931(12) 0.2520(12) 0.5840(6) 0.032(3) Uani 1 1 d .
C1 C 0.8904(12) 0.2196(12) 0.9216(6) 0.022(2) Uani 1 1 d .
C2 C 0.7905(12) 0.3531(13) 0.9229(6) 0.022(2) Uani 1 1 d .
H2C H 0.8160 0.4204 0.9223 0.027 Uiso 1 1 calc R
C3 C 0.6555(12) 0.3870(13) 0.9250(6) 0.024(3) Uani 1 1 d .
C4 C 0.6178(13) 0.2879(13) 0.9286(6) 0.025(3) Uani 1 1 d .
H4C H 0.5261 0.3095 0.9300 0.031 Uiso 1 1 calc R
C5 C 0.7172(13) 0.1563(13) 0.9300(6) 0.025(3) Uani 1 1 d .
C6 C 0.8521(13) 0.1257(13) 0.9265(6) 0.025(3) Uani 1 1 d .
H6C H 0.9185 0.0360 0.9275 0.030 Uiso 1 1 calc R
C7 C 1.0356(13) 0.1886(14) 0.9178(7) 0.030(3) Uani 1 1 d .
H7A H 1.0437 0.2498 0.9441 0.036 Uiso 1 1 calc R
H7B H 1.0890 0.0983 0.9341 0.036 Uiso 1 1 calc R
C8 C 0.6785(16) 0.0465(14) 0.9354(7) 0.032(3) Uani 1 1 d .
H8A H 0.7587 -0.0386 0.9420 0.038 Uiso 1 1 calc R
H8B H 0.6121 0.0617 0.9713 0.038 Uiso 1 1 calc R
C9 C 0.5516(14) 0.5286(14) 0.9222(7) 0.032(3) Uani 1 1 d .
H9A H 0.4618 0.5342 0.9254 0.039 Uiso 1 1 calc R
H9B H 0.5555 0.5743 0.9576 0.039 Uiso 1 1 calc R
C10 C 1.0962(14) 0.1021(13) 0.8110(6) 0.027(3) Uani 1 1 d .
H10A H 1.0036 0.1276 0.8024 0.032 Uiso 1 1 calc R
H10B H 1.1334 0.0138 0.8311 0.032 Uiso 1 1 calc R
C11 C 1.1817(13) 0.0951(14) 0.7498(7) 0.032(3) Uani 1 1 d .
H11A H 1.2606 0.1023 0.7595 0.038 Uiso 1 1 calc R
H11B H 1.2157 0.0063 0.7333 0.038 Uiso 1 1 calc R
C12 C 1.1201(13) 0.1928(14) 0.6993(7) 0.029(3) Uani 1 1 d .
H12A H 1.0589 0.2796 0.7174 0.035 Uiso 1 1 calc R
H12B H 1.1919 0.2017 0.6726 0.035 Uiso 1 1 calc R
C13 C 0.7212(14) -0.0257(15) 0.8235(7) 0.033(3) Uani 1 1 d .
H13A H 0.7702 -0.1220 0.8309 0.040 Uiso 1 1 calc R
H13B H 0.7870 0.0080 0.8177 0.040 Uiso 1 1 calc R
C14 C 0.6455(15) 0.0051(18) 0.7661(7) 0.037(3) Uani 1 1 d .
H14A H 0.5945 -0.0447 0.7689 0.044 Uiso 1 1 calc R
H14B H 0.5803 0.1000 0.7650 0.044 Uiso 1 1 calc R
C15 C 0.7367(15) -0.0287(16) 0.7072(7) 0.035(3) Uani 1 1 d .
H15A H 0.8281 -0.0500 0.7160 0.042 Uiso 1 1 calc R
H15B H 0.7415 -0.1073 0.6896 0.042 Uiso 1 1 calc R
C16 C 0.5005(14) 0.5852(15) 0.8120(7) 0.030(3) Uani 1 1 d .
H16A H 0.4022 0.6371 0.8211 0.036 Uiso 1 1 calc R
H16B H 0.5229 0.4922 0.8076 0.036 Uiso 1 1 calc R
C17 C 0.5453(15) 0.6362(14) 0.7524(7) 0.031(3) Uani 1 1 d .
H17A H 0.6435 0.6024 0.7497 0.037 Uiso 1 1 calc R
H17B H 0.5021 0.7335 0.7530 0.037 Uiso 1 1 calc R
C18 C 0.5095(14) 0.5945(15) 0.6957(7) 0.031(3) Uani 1 1 d .
H18A H 0.4670 0.5383 0.7089 0.037 Uiso 1 1 calc R
H18B H 0.4436 0.6737 0.6747 0.037 Uiso 1 1 calc R
C19 C 1.0199(15) 0.2250(17) 0.6013(6) 0.033(3) Uani 1 1 d .
H19A H 1.1073 0.2030 0.5778 0.040 Uiso 1 1 calc R
H19B H 0.9728 0.3209 0.6080 0.040 Uiso 1 1 calc R
C20 C 0.9374(14) 0.1916(16) 0.5629(6) 0.032(3) Uani 1 1 d .
H20A H 0.9477 0.2206 0.5199 0.038 Uiso 1 1 calc R
H20B H 0.9742 0.0948 0.5632 0.038 Uiso 1 1 calc R
C21 C 0.7607(14) 0.0540(14) 0.6006(7) 0.031(3) Uani 1 1 d .
H21A H 0.8581 0.0043 0.6047 0.038 Uiso 1 1 calc R
H21B H 0.7359 -0.0021 0.5790 0.038 Uiso 1 1 calc R
C22 C 0.7325(15) 0.1744(15) 0.5631(6) 0.031(3) Uani 1 1 d .
H22A H 0.6342 0.2306 0.5643 0.038 Uiso 1 1 calc R
H22B H 0.7671 0.1494 0.5200 0.038 Uiso 1 1 calc R
C23 C 0.5969(15) 0.4805(15) 0.5955(7) 0.035(3) Uani 1 1 d .
H23A H 0.5449 0.5589 0.5699 0.042 Uiso 1 1 calc R
H23B H 0.5423 0.4351 0.6069 0.042 Uiso 1 1 calc R
C24 C 0.7288(17) 0.3872(16) 0.5584(8) 0.041(4) Uani 1 1 d .
H24A H 0.7100 0.3844 0.5159 0.050 Uiso 1 1 calc R
H24B H 0.7922 0.4234 0.5568 0.050 Uiso 1 1 calc R

loop_
_atom_site_aniso_label
_atom_site_aniso_U_11
_atom_site_aniso_U_22
_atom_site_aniso_U_33
_atom_site_aniso_U_23
_atom_site_aniso_U_13
_atom_site_aniso_U_12
I1 0.0312(4) 0.0370(5) 0.0259(5) 0.0063(3) -0.0096(3) -0.0177(4)
I2 0.0255(4) 0.0293(5) 0.0378(5) 0.0029(4) -0.0079(4) -0.0117(4)
I3 0.0392(5) 0.0318(5) 0.0395(6) 0.0022(4) 0.0074(4) -0.0141(4)
I4 0.0215(4) 0.0228(4) 0.0417(5) 0.0010(3) -0.0044(3) -0.0115(3)
I5 0.0365(5) 0.0406(5) 0.0378(6) 0.0016(4) -0.0134(4) -0.0132(4)
I6 0.0277(4) 0.0342(5) 0.0305(5) 0.0020(3) -0.0100(3) -0.0176(4)
I7 0.0219(4) 0.0254(4) 0.0337(5) 0.0038(3) -0.0085(3) -0.0145(3)
I8 0.0463(6) 0.0471(6) 0.0251(5) 0.0052(4) -0.0090(4) -0.0273(5)
I9 0.0535(6) 0.0551(7) 0.0291(5) 0.0091(4) -0.0103(5) -0.0273(5)
I10 0.0264(4) 0.0282(4) 0.0323(5) 0.0048(3) -0.0045(3) -0.0156(4)
I11 0.0329(5) 0.0370(5) 0.0306(5) 0.0071(4) -0.0028(4) -0.0215(4)
I12 0.0286(4) 0.0295(4) 0.0329(5) 0.0040(3) -0.0050(4) -0.0128(4)
I13 0.0330(6) 0.0278(6) 0.0209(6) 0.0043(4) -0.0053(5) -0.0176(5)
I14 0.0454(6) 0.0612(7) 0.0313(6) 0.0032(5) -0.0016(4) -0.0314(5)
I15 0.0355(7) 0.0387(7) 0.0338(8) -0.0010(6) -0.0030(5) -0.0152(6)
N1 0.018(5) 0.026(6) 0.044(7) -0.005(5) -0.001(5) -0.012(4)
N2 0.025(5) 0.020(5) 0.029(6) 0.002(4) -0.004(4) -0.016(4)
N3 0.022(5) 0.029(6) 0.036(7) 0.001(5) -0.003(5) -0.014(5)
N4 0.036(6) 0.050(8) 0.029(7) 0.006(5) -0.003(5) -0.033(6)
N5 0.033(6) 0.035(6) 0.028(6) 0.004(5) -0.007(5) -0.023(5)
N6 0.031(6) 0.041(7) 0.040(8) 0.010(6) -0.007(5) -0.023(6)
N7 0.035(6) 0.039(7) 0.031(7) 0.011(5) -0.016(5) -0.023(6)
C1 0.019(5) 0.024(6) 0.016(6) -0.008(4) -0.001(4) -0.003(5)
C2 0.016(5) 0.028(6) 0.027(7) -0.002(5) -0.002(5) -0.014(5)
C3 0.015(5) 0.030(7) 0.025(7) -0.002(5) 0.005(5) -0.010(5)
C4 0.025(6) 0.035(7) 0.021(6) 0.004(5) -0.004(5) -0.018(6)
C5 0.030(7) 0.031(7) 0.017(6) 0.004(5) -0.007(5) -0.016(6)
C6 0.029(6) 0.028(6) 0.011(6) 0.002(5) -0.006(5) -0.008(5)
C7 0.023(6) 0.033(7) 0.034(8) -0.007(6) -0.003(5) -0.012(6)
C8 0.047(8) 0.024(7) 0.026(7) 0.003(5) -0.005(6) -0.020(6)
C9 0.023(6) 0.033(7) 0.039(8) 0.001(6) 0.003(6) -0.013(6)
C10 0.031(7) 0.027(7) 0.028(7) 0.009(5) -0.015(5) -0.018(6)
C11 0.022(6) 0.034(7) 0.040(8) 0.012(6) -0.012(6) -0.014(6)
C12 0.019(6) 0.032(7) 0.039(8) 0.010(6) -0.007(5) -0.015(5)
C13 0.028(7) 0.039(8) 0.036(8) 0.002(6) -0.007(6) -0.019(6)
C14 0.030(7) 0.058(10) 0.026(8) 0.006(7) -0.005(6) -0.024(7)
C15 0.036(8) 0.041(8) 0.028(8) 0.006(6) -0.001(6) -0.019(7)
C16 0.025(6) 0.036(7) 0.028(7) 0.008(6) -0.008(5) -0.014(6)
C17 0.036(7) 0.029(7) 0.033(8) 0.004(6) -0.005(6) -0.019(6)
C18 0.026(6) 0.039(8) 0.030(8) 0.005(6) -0.008(5) -0.018(6)
C19 0.034(7) 0.058(10) 0.021(7) 0.003(6) -0.004(5) -0.033(7)
C20 0.034(7) 0.049(9) 0.016(6) 0.002(6) -0.008(5) -0.021(7)
C21 0.026(6) 0.034(7) 0.040(8) -0.003(6) -0.003(6) -0.018(6)
C22 0.038(7) 0.042(8) 0.021(7) -0.004(6) 0.001(6) -0.024(7)
C23 0.032(7) 0.030(7) 0.039(9) 0.003(6) -0.010(6) -0.011(6)
C24 0.052(10) 0.046(9) 0.034(9) 0.020(7) -0.017(7) -0.029(8)

loop_
_atom_type_symbol
_atom_type_description
_atom_type_scat_dispersion_real
_atom_type_scat_dispersion_imag
_atom_type_scat_source
C C 0.0033 0.0016 'International Tables Vol C Tables 4.2.6.8 and 6.1.1.4'
H H 0.0000 0.0000 'International Tables Vol C Tables 4.2.6.8 and 6.1.1.4'
N N 0.0061 0.0033 'International Tables Vol C Tables 4.2.6.8 and 6.1.1.4'
I I -0.4742 1.8119 'International Tables Vol C Tables 4.2.6.8 and 6.1.1.4'

loop_
_geom_angle_atom_site_label_1
_geom_angle_atom_site_label_2
_geom_angle_atom_site_label_3
_geom_angle
_geom_angle_site_symmetry_1
I3 I4 I5 177.54(4) .
I8 I7 I6 174.92(4) .
I9 I10 I11 173.45(4) .
I12 I13 I12 180.00(4) 2_565
I14 I15 I14 180.0 2_656
C7 N1 C10 113.6(10) .
C8 N2 C13 115.3(10) .
C9 N3 C16 113.6(11) .
C19 N4 C12 113.8(10) .
C15 N5 C21 115.6(12) .
C18 N6 C23 115.0(11) .
C24 N7 C20 107.7(12) .
C24 N7 C22 110.5(11) .
C20 N7 C22 110.3(12) .
C6 C1 C2 118.7(11) .
C6 C1 C7 122.7(12) .
C2 C1 C7 118.6(11) .
C3 C2 C1 120.9(11) .
C2 C3 C4 119.5(12) .
C2 C3 C9 120.3(12) .
C4 C3 C9 120.2(11) .
C3 C4 C5 119.0(12) .
C6 C5 C4 119.9(12) .
C6 C5 C8 120.0(12) .
C4 C5 C8 120.0(12) .
C1 C6 C5 121.8(12) .
N1 C7 C1 113.3(11) .
N2 C8 C5 111.4(11) .
N3 C9 C3 112.3(11) .
N1 C10 C11 112.2(11) .
C12 C11 C10 119.6(12) .
N4 C12 C11 113.5(11) .
N2 C13 C14 108.4(11) .
C15 C14 C13 113.1(12) .
N5 C15 C14 111.0(13) .
N3 C16 C17 109.6(11) .
C16 C17 C18 112.2(11) .
N6 C18 C17 112.4(11) .
N4 C19 C20 113.9(12) .
N7 C20 C19 114.3(12) .
C22 C21 N5 113.1(12) .
C21 C22 N7 113.4(12) .
N6 C23 C24 110.6(12) .
N7 C24 C23 113.7(13) .

loop_
_geom_bond_atom_site_label_1
_geom_bond_atom_site_label_2
_geom_bond_distance
_geom_bond_site_symmetry_2
I3 I4 2.8335(14) .
I4 I5 3.0367(15) .
I6 I7 2.9267(13) .
I7 I8 2.8999(13) .
I9 I10 2.8641(14) .
I10 I11 2.9328(13) .
I12 I13 2.9239(9) .
I13 I12 2.9239(9) 2_565
I14 I15 2.9130(11) .
I15 I14 2.9130(11) 2_656
N1 C7 1.493(19) .
N1 C10 1.504(17) .
N2 C8 1.517(17) .
N2 C13 1.525(19) .
N3 C9 1.490(19) .
N3 C16 1.524(17) .
N4 C19 1.462(18) .
N4 C12 1.495(17) .
N5 C15 1.472(18) .
N5 C21 1.479(19) .
N6 C18 1.450(19) .
N6 C23 1.511(19) .
N7 C24 1.474(19) .
N7 C20 1.478(19) .
N7 C22 1.492(17) .
C1 C6 1.344(19) .
C1 C2 1.416(17) .
C1 C7 1.511(17) .
C2 C3 1.392(16) .
C3 C4 1.398(18) .
C3 C9 1.498(19) .
C4 C5 1.400(19) .
C5 C6 1.398(18) .
C5 C8 1.523(18) .
C10 C11 1.55(2) .
C11 C12 1.497(18) .
C13 C14 1.54(2) .
C14 C15 1.51(2) .
C16 C17 1.529(19) .
C17 C18 1.533(19) .
C19 C20 1.526(18) .
C21 C22 1.48(2) .
C23 C24 1.54(2) .

loop_
_geom_hbond_atom_site_label_D
_geom_hbond_atom_site_label_H
_geom_hbond_atom_site_label_A
_geom_hbond_distance_DH
_geom_hbond_distance_HA
_geom_hbond_distance_DA
_geom_hbond_angle_DHA
_geom_hbond_site_symmetry_A
N1 H1A I6 0.92 2.97 3.711(10) 138.8 1_655
N1 H1A I2 0.92 3.00 3.550(11) 120.3 2_756
N1 H1B I11 0.92 2.77 3.670(12) 166.9 2_666
N2 H2A I6 0.92 2.75 3.633(11) 160.3 .
N2 H2B I2 0.92 2.50 3.392(10) 162.7 2_656
N3 H3A I11 0.92 2.87 3.743(11) 159.1 2_666
N3 H3B I2 0.92 2.49 3.385(12) 165.2 2_666
N4 H4A I5 0.92 2.80 3.685(13) 162.0 1_645
N4 H4B I1 0.92 2.54 3.429(13) 163.3 .
N5 H5A I1 0.92 2.62 3.474(11) 154.5 .
N5 H5B I14 0.92 3.03 3.675(11) 128.7 2_656
N5 H5B I7 0.92 3.23 3.906(12) 131.7 .
N6 H6A I1 0.92 2.59 3.444(13) 153.8 .
N6 H6B I10 0.92 3.07 3.787(12) 135.6 2_666
N6 H6B I9 0.92 3.21 4.050(12) 153.4 2_666

loop_
_geom_torsion_atom_site_label_1
_geom_torsion_atom_site_label_2
_geom_torsion_atom_site_label_3
_geom_torsion_atom_site_label_4
_geom_torsion
C6 C1 C2 C3 -4.2(19)
C7 C1 C2 C3 178.5(12)
C1 C2 C3 C4 3(2)
C1 C2 C3 C9 -176.1(12)
C2 C3 C4 C5 0.1(19)
C9 C3 C4 C5 178.9(12)
C3 C4 C5 C6 -1.5(19)
C3 C4 C5 C8 178.6(12)
C2 C1 C6 C5 2.8(19)
C7 C1 C6 C5 180.0(12)
C4 C5 C6 C1 0.0(19)
C8 C5 C6 C1 179.9(12)
C10 N1 C7 C1 -63.4(15)
C6 C1 C7 N1 101.2(15)
C2 C1 C7 N1 -81.6(14)
C13 N2 C8 C5 78.1(14)
C6 C5 C8 N2 -112.5(13)
C4 C5 C8 N2 67.4(16)
C16 N3 C9 C3 88.1(14)
C2 C3 C9 N3 60.4(17)
C4 C3 C9 N3 -118.4(13)
C7 N1 C10 C11 -168.0(10)
N1 C10 C11 C12 -84.2(15)
C19 N4 C12 C11 -161.6(13)
C10 C11 C12 N4 -83.5(16)
C8 N2 C13 C14 -166.6(11)
N2 C13 C14 C15 167.3(12)
C21 N5 C15 C14 -173.4(12)
C13 C14 C15 N5 -131.1(14)
C9 N3 C16 C17 -170.3(11)
N3 C16 C17 C18 164.5(11)
C23 N6 C18 C17 -179.2(12)
C16 C17 C18 N6 -123.6(13)
C12 N4 C19 C20 -177.8(13)
C24 N7 C20 C19 83.1(15)
C22 N7 C20 C19 -156.2(12)
N4 C19 C20 N7 74.5(17)
C15 N5 C21 C22 -164.6(12)
N5 C21 C22 N7 71.3(15)
C24 N7 C22 C21 -162.4(13)
C20 N7 C22 C21 78.6(15)
C18 N6 C23 C24 -171.0(12)
C20 N7 C24 C23 -156.1(12)
C22 N7 C24 C23 83.3(16)
N6 C23 C24 N7 77.1(16)
